data_7222330
loop_
_publ_author_name
'Dai, Ming'
'Gu, Tian-Yi'
'Zhao, Xin'
'Li, Hong-Xi'
'Lang, Jian-Ping'

_publ_section_title
;
 Formation of Zn(ii) and Pb(ii) coordination polymers of
 tetrakis(4-pyridyl)cyclobutane controlled by benzene and toluene
;
_journal_issue 43
_journal_name_full CrystEngComm
_journal_page_first 8345
_journal_paper_doi 10.1039/C5CE01473E
_journal_volume 17
_journal_year 2015
_chemical_formula_moiety 'C25 H23 N6 O7 Pb'
_chemical_formula_sum 'C25 H23 N6 O7 Pb'
_chemical_formula_weight 726.69
_chemical_name_systematic
; 
 ? 
;
_space_group_IT_number 14
_symmetry_cell_setting monoclinic
_symmetry_space_group_name_Hall '-P 2ybc'
_symmetry_space_group_name_H-M 'P 1 21/c 1'
_atom_sites_solution_hydrogens geom
_atom_sites_solution_primary direct
_atom_sites_solution_secondary difmap
_audit_creation_method SHELXL-97
_audit_update_record
;
2015-07-20 deposited with the CCDC.
2015-09-27 downloaded from the CCDC.
;
_cell_angle_alpha 90.00
_cell_angle_beta 121.569(6)
_cell_angle_gamma 90.00
_cell_formula_units_Z 4
_cell_length_a 12.7971(9)
_cell_length_b 11.8723(10)
_cell_length_c 20.1498(17)
_cell_measurement_reflns_used 3596
_cell_measurement_temperature 223(2)
_cell_measurement_theta_max 26.8040
_cell_measurement_theta_min 3.5020
_cell_volume 2608.3(4)
_computing_cell_refinement 'CrysAlisPro, Agilent Technologies, Version 1.171.36.28 '
_computing_data_collection 'CrysAlisPro, Agilent Technologies, Version 1.171.36.28 '
_computing_data_reduction 'CrysAlisPro, Agilent Technologies, Version 1.171.36.28 '
_computing_molecular_graphics 'SHELXL-97 (Sheldrick, 1997)'
_computing_publication_material 'SHELXL-97 (Sheldrick, 1997)'
_computing_structure_refinement 'SHELXL-97 (Sheldrick, 1997)'
_computing_structure_solution 'SHELXS-97 (Sheldrick, 1990)'
_diffrn_ambient_temperature 223(2)
_diffrn_detector_area_resol_mean 10.4471
_diffrn_measured_fraction_theta_full 0.998
_diffrn_measured_fraction_theta_max 0.998
_diffrn_measurement_device_type 'Xcalibur, Atlas, Gemini'
_diffrn_radiation_monochromator graphite
_diffrn_radiation_source 'Enhance (Mo) X-ray Source'
_diffrn_radiation_type MoK\a
_diffrn_radiation_wavelength 0.71073
_diffrn_reflns_av_R_equivalents 0.0879
_diffrn_reflns_av_sigmaI/netI 0.0961
_diffrn_reflns_limit_h_max 15
_diffrn_reflns_limit_h_min -15
_diffrn_reflns_limit_k_max 14
_diffrn_reflns_limit_k_min -13
_diffrn_reflns_limit_l_max 23
_diffrn_reflns_limit_l_min -23
_diffrn_reflns_number 13175
_diffrn_reflns_theta_full 25.00
_diffrn_reflns_theta_max 25.00
_diffrn_reflns_theta_min 2.93
_diffrn_standards_number 17226
_exptl_absorpt_coefficient_mu 6.525
_exptl_absorpt_correction_T_max 0.1573
_exptl_absorpt_correction_T_min 0.1113
_exptl_absorpt_correction_type multi-scan
_exptl_crystal_colour Colorless
_exptl_crystal_density_diffrn 1.851
_exptl_crystal_density_method 'not measured'
_exptl_crystal_description Block
_exptl_crystal_F_000 1412
_exptl_crystal_size_max 0.60
_exptl_crystal_size_mid 0.54
_exptl_crystal_size_min 0.45
_refine_diff_density_max 2.211
_refine_diff_density_min -1.100
_refine_diff_density_rms 0.170
_refine_ls_extinction_method none
_refine_ls_goodness_of_fit_ref 0.929
_refine_ls_hydrogen_treatment constr
_refine_ls_matrix_type full
_refine_ls_number_parameters 341
_refine_ls_number_reflns 4574
_refine_ls_number_restraints 6
_refine_ls_restrained_S_all 0.931
_refine_ls_R_factor_all 0.0795
_refine_ls_R_factor_gt 0.0540
_refine_ls_shift/su_max 0.000
_refine_ls_shift/su_mean 0.000
_refine_ls_structure_factor_coef Fsqd
_refine_ls_weighting_details 'calc w=1/[\s^2^(Fo^2^)+(0.0605P)^2^+0.0000P] where P=(Fo^2^+2Fc^2^)/3'
_refine_ls_weighting_scheme calc
_refine_ls_wR_factor_gt 0.1161
_refine_ls_wR_factor_ref 0.1294
_reflns_number_gt 3250
_reflns_number_total 4574
_reflns_threshold_expression >2sigma(I)
_cod_data_source_file c5ce01473e2.cif
_cod_data_source_block t
_cod_depositor_comments
;
The following automatic conversions were performed:

'_symmetry_cell_setting' value 'Monoclinic' changed to 'monoclinic'
according to
/usr/data/users/saulius/crontab/automatic-downloads/rss-feeds/RSC/lib/dictionaries/cif_core.dic
dictionary named 'cif_core.dic' version 2.4.2 from 2011-04-26.

Automatic conversion script
Id: cif_fix_values 3271 2015-04-21 07:52:19Z andrius 

 Adding full bibliography for 7222327--7222331.cif.
;
_cod_original_sg_symbol_H-M 'P 21/c '
_cod_database_code 7222330

loop_
_symmetry_equiv_pos_as_xyz
'x, y, z'
'-x, y+1/2, -z+1/2'
'-x, -y, -z'
'x, -y-1/2, z-1/2'

loop_
_atom_site_label
_atom_site_type_symbol
_atom_site_fract_x
_atom_site_fract_y
_atom_site_fract_z
_atom_site_U_iso_or_equiv
_atom_site_adp_type
_atom_site_occupancy
_atom_site_symmetry_multiplicity
_atom_site_calc_flag
_atom_site_refinement_flags
Pb1 Pb -0.39676(3) 0.18110(3) -0.679700(19) 0.04090(17) Uani 1 1 d .
O1 O -0.1738(8) 0.2301(8) -0.6425(5) 0.0875(15) Uani 1 1 d .
O2 O -0.0696(8) 0.3819(7) -0.6088(5) 0.0875(15) Uani 1 1 d .
O3 O -0.2351(8) 0.3684(7) -0.6084(5) 0.0875(15) Uani 1 1 d .
O4 O -0.5937(7) 0.0924(7) -0.6756(5) 0.084(3) Uani 1 1 d .
O5 O -0.6748(10) -0.0686(8) -0.6984(7) 0.119(4) Uani 1 1 d .
O6 O -0.5301(8) -0.0358(8) -0.7176(5) 0.094(3) Uani 1 1 d .
O7 O -0.4048(6) 0.2853(5) -0.5574(4) 0.0539(17) Uani 1 1 d .
N1 N -0.2862(7) 0.0620(6) -0.5607(4) 0.0462(19) Uani 1 1 d .
N2 N -0.4235(9) -0.3278(6) -0.6510(5) 0.054(2) Uani 1 1 d .
N3 N 0.1784(9) -0.2241(8) -0.0794(5) 0.062(2) Uani 1 1 d .
N5 N -0.1573(8) 0.3298(7) -0.6189(5) 0.054(2) Uani 1 1 d .
N6 N -0.5988(9) -0.0049(10) -0.6973(6) 0.065(2) Uani 1 1 d .
C8 C -0.2266(9) -0.3497(7) -0.5346(5) 0.045(2) Uani 1 1 d U
H8A H -0.1424 -0.3634 -0.5127 0.054 Uiso 1 1 calc R
C18 C -0.1408(9) -0.1734(7) -0.3086(6) 0.042(2) Uani 1 1 d .
H18A H -0.1823 -0.1022 -0.3102 0.051 Uiso 1 1 calc R
C6 C -0.1163(9) -0.1796(7) -0.3764(5) 0.040(2) Uani 1 1 d .
H6A H -0.0278 -0.1883 -0.3567 0.048 Uiso 1 1 calc R
C12 C -0.1861(9) -0.2973(7) -0.4021(5) 0.044(2) Uani 1 1 d .
H12A H -0.1263 -0.3600 -0.3802 0.053 Uiso 1 1 calc R
C9 C -0.2747(9) -0.3147(7) -0.4897(6) 0.041(2) Uani 1 1 d .
C17 C 0.1610(9) -0.2799(9) -0.1415(6) 0.051(2) Uani 1 1 d .
H17A H 0.2230 -0.3306 -0.1335 0.062 Uiso 1 1 calc R
C15 C -0.0286(9) -0.1940(7) -0.2283(6) 0.043(2) Uani 1 1 d .
C16 C 0.0633(9) -0.2714(8) -0.2148(6) 0.049(2) Uani 1 1 d .
H16A H 0.0571 -0.3156 -0.2554 0.059 Uiso 1 1 calc R
C3 C -0.1726(8) -0.0875(7) -0.4358(5) 0.037(2) Uani 1 1 d .
C5 C -0.3359(9) 0.0370(7) -0.5180(5) 0.046(2) Uani 1 1 d .
H5A H -0.4111 0.0703 -0.5313 0.056 Uiso 1 1 calc R
C20 C -0.2830(10) -0.3333(8) -0.2502(6) 0.048(2) Uani 1 1 d .
H20A H -0.2898 -0.2569 -0.2409 0.058 Uiso 1 1 calc R
C24 C -0.2353(8) -0.2714(7) -0.3491(5) 0.040(2) Uani 1 1 d .
H24A H -0.3174 -0.2370 -0.3818 0.048 Uiso 1 1 calc R
C22 C -0.2323(8) -0.4749(8) -0.3094(5) 0.043(2) Uani 1 1 d .
H22A H -0.2054 -0.4983 -0.3426 0.052 Uiso 1 1 calc R
C19 C -0.3095(9) -0.4136(8) -0.2142(6) 0.054(3) Uani 1 1 d .
H19A H -0.3350 -0.3904 -0.1803 0.065 Uiso 1 1 calc R
C2 C -0.1218(8) -0.0603(8) -0.4796(5) 0.047(2) Uani 1 1 d .
H2B H -0.0479 -0.0940 -0.4686 0.056 Uiso 1 1 calc R
C4 C -0.2816(9) -0.0346(8) -0.4562(5) 0.046(2) Uani 1 1 d .
H4A H -0.3185 -0.0483 -0.4271 0.055 Uiso 1 1 calc R
C1 C -0.1785(10) 0.0146(8) -0.5383(6) 0.053(3) Uani 1 1 d .
H1A H -0.1393 0.0347 -0.5651 0.064 Uiso 1 1 calc R
C25 C -0.4341(10) 0.4022(9) -0.5639(7) 0.073(3) Uani 1 1 d .
H25A H -0.4518 0.4228 -0.5242 0.109 Uiso 1 1 calc R
H25B H -0.5053 0.4173 -0.6150 0.109 Uiso 1 1 calc R
H25C H -0.3650 0.4460 -0.5569 0.109 Uiso 1 1 calc R
C21 C -0.2461(8) -0.3629(8) -0.3003(5) 0.042(2) Uani 1 1 d .
C10 C -0.3951(10) -0.2813(8) -0.5266(6) 0.054(3) Uani 1 1 d .
H10A H -0.4286 -0.2524 -0.4983 0.065 Uiso 1 1 calc R
C14 C -0.0161(10) -0.1390(9) -0.1646(6) 0.055(3) Uani 1 1 d .
H14A H -0.0780 -0.0902 -0.1702 0.066 Uiso 1 1 calc R
C13 C 0.0888(11) -0.1559(9) -0.0917(6) 0.059(3) Uani 1 1 d .
H13A H 0.0961 -0.1167 -0.0490 0.071 Uiso 1 1 calc R
C23 C -0.2584(9) -0.5541(8) -0.2691(5) 0.048(2) Uani 1 1 d .
H23A H -0.2449 -0.6307 -0.2740 0.057 Uiso 1 1 calc R
C11 C -0.4663(11) -0.2917(8) -0.6080(6) 0.060(3) Uani 1 1 d .
H11A H -0.5496 -0.2716 -0.6333 0.072 Uiso 1 1 calc R
C7 C -0.3106(12) -0.3627(9) -0.6133(6) 0.058(3) Uani 1 1 d .
H7A H -0.2833 -0.4006 -0.6425 0.070 Uiso 1 1 calc R
N4 N -0.3020(7) -0.5256(6) -0.2236(4) 0.0461(19) Uani 1 1 d .

loop_
_atom_site_aniso_label
_atom_site_aniso_U_11
_atom_site_aniso_U_22
_atom_site_aniso_U_33
_atom_site_aniso_U_23
_atom_site_aniso_U_13
_atom_site_aniso_U_12
Pb1 0.0336(3) 0.0511(3) 0.0291(2) 0.00370(15) 0.0102(2) 0.00644(16)
O1 0.062(3) 0.080(3) 0.114(4) -0.023(3) 0.041(3) -0.008(3)
O2 0.062(3) 0.080(3) 0.114(4) -0.023(3) 0.041(3) -0.008(3)
O3 0.062(3) 0.080(3) 0.114(4) -0.023(3) 0.041(3) -0.008(3)
O4 0.060(6) 0.075(6) 0.102(7) -0.008(5) 0.031(6) 0.004(4)
O5 0.099(8) 0.112(8) 0.171(12) 0.004(7) 0.088(9) -0.026(6)
O6 0.077(6) 0.135(8) 0.077(6) 0.011(5) 0.045(6) 0.032(6)
O7 0.054(5) 0.048(4) 0.043(4) -0.002(3) 0.015(4) -0.001(3)
N1 0.037(5) 0.056(5) 0.034(5) 0.013(4) 0.010(4) 0.009(4)
N2 0.069(7) 0.051(5) 0.026(5) -0.005(4) 0.014(5) -0.002(4)
N3 0.047(6) 0.081(6) 0.040(6) 0.013(5) 0.010(5) 0.002(5)
N5 0.041(6) 0.057(5) 0.060(6) 0.007(4) 0.023(5) 0.007(4)
N6 0.043(6) 0.084(7) 0.062(6) 0.023(6) 0.023(6) 0.021(5)
C8 0.051(6) 0.049(5) 0.013(4) -0.004(4) 0.002(4) 0.025(4)
C18 0.042(6) 0.041(5) 0.050(6) 0.004(4) 0.028(6) -0.001(4)
C6 0.025(6) 0.048(5) 0.040(6) 0.005(4) 0.013(5) 0.001(4)
C12 0.036(6) 0.048(5) 0.035(6) 0.001(4) 0.011(5) 0.003(4)
C9 0.042(7) 0.035(5) 0.039(6) -0.003(4) 0.016(5) -0.008(4)
C17 0.032(6) 0.067(6) 0.042(6) 0.011(5) 0.010(5) 0.003(5)
C15 0.045(7) 0.043(5) 0.039(6) 0.011(4) 0.021(5) 0.001(4)
C16 0.044(7) 0.053(6) 0.033(6) 0.011(5) 0.008(5) -0.001(5)
C3 0.029(5) 0.038(5) 0.029(5) -0.002(4) 0.004(5) -0.001(4)
C5 0.037(6) 0.049(5) 0.046(6) -0.001(5) 0.018(5) 0.008(5)
C20 0.049(7) 0.050(6) 0.038(6) 0.003(4) 0.018(6) -0.002(5)
C24 0.030(5) 0.052(5) 0.026(5) 0.000(4) 0.006(4) -0.003(4)
C22 0.035(6) 0.060(6) 0.038(5) 0.007(5) 0.022(5) 0.011(4)
C19 0.051(7) 0.069(7) 0.037(6) 0.006(5) 0.018(6) 0.004(5)
C2 0.025(5) 0.060(6) 0.035(5) 0.016(4) 0.002(5) 0.002(4)
C4 0.047(7) 0.057(6) 0.030(5) 0.006(5) 0.018(5) -0.004(5)
C1 0.052(7) 0.059(6) 0.046(6) 0.016(5) 0.023(6) -0.001(5)
C25 0.045(7) 0.069(7) 0.088(9) -0.007(7) 0.023(7) 0.003(6)
C21 0.028(5) 0.053(5) 0.027(5) 0.002(4) 0.002(5) -0.001(4)
C10 0.057(8) 0.057(6) 0.038(6) -0.014(5) 0.019(6) -0.008(5)
C14 0.045(7) 0.067(6) 0.048(7) 0.005(5) 0.020(6) 0.007(5)
C13 0.054(8) 0.082(7) 0.017(5) -0.010(5) 0.003(5) -0.012(6)
C23 0.054(7) 0.042(5) 0.042(6) -0.003(4) 0.022(6) -0.004(5)
C11 0.052(8) 0.053(6) 0.048(7) -0.001(5) 0.007(6) -0.011(5)
C7 0.070(9) 0.054(6) 0.048(7) -0.003(5) 0.029(7) -0.001(6)
N4 0.058(6) 0.046(5) 0.037(5) -0.001(4) 0.026(5) 0.004(4)

loop_
_atom_type_symbol
_atom_type_description
_atom_type_scat_dispersion_real
_atom_type_scat_dispersion_imag
_atom_type_scat_source
C C 0.0033 0.0016 'International Tables Vol C Tables 4.2.6.8 and 6.1.1.4'
H H 0.0000 0.0000 'International Tables Vol C Tables 4.2.6.8 and 6.1.1.4'
N N 0.0061 0.0033 'International Tables Vol C Tables 4.2.6.8 and 6.1.1.4'
O O 0.0106 0.0060 'International Tables Vol C Tables 4.2.6.8 and 6.1.1.4'
Pb Pb -3.3944 10.1111 'International Tables Vol C Tables 4.2.6.8 and 6.1.1.4'

loop_
_geom_angle_atom_site_label_1
_geom_angle_atom_site_label_2
_geom_angle_atom_site_label_3
_geom_angle
_geom_angle_site_symmetry_3
N1 Pb1 O1 82.3(3) .
N1 Pb1 N4 78.1(2) 4
O1 Pb1 N4 67.8(3) 4
N5 O1 Pb1 105.1(6) .
C1 N1 C5 116.3(8) .
C1 N1 Pb1 122.1(6) .
C5 N1 Pb1 121.4(6) .
C7 N2 C11 116.0(9) .
C13 N3 C17 115.5(9) .
O3 N5 O2 123.7(10) .
O3 N5 O1 115.7(9) .
O2 N5 O1 120.5(9) .
O6 N6 O4 119.7(11) .
O6 N6 O5 121.4(12) .
O4 N6 O5 118.9(10) .
C7 C8 C9 115.7(9) .
C7 C8 H8A 122.1 .
C9 C8 H8A 122.1 .
C15 C18 C24 118.5(7) .
C15 C18 C6 114.5(8) .
C24 C18 C6 87.9(6) .
C15 C18 H18A 111.3 .
C24 C18 H18A 111.3 .
C6 C18 H18A 111.3 .
C3 C6 C18 115.7(7) .
C3 C6 C12 115.3(8) .
C18 C6 C12 89.4(6) .
C3 C6 H6A 111.6 .
C18 C6 H6A 111.6 .
C12 C6 H6A 111.6 .
C9 C12 C24 120.3(8) .
C9 C12 C6 116.3(7) .
C24 C12 C6 87.9(6) .
C9 C12 H12A 110.2 .
C24 C12 H12A 110.2 .
C6 C12 H12A 110.2 .
C10 C9 C8 119.1(9) .
C10 C9 C12 121.9(8) .
C8 C9 C12 118.3(8) .
N3 C17 C16 126.6(10) .
N3 C17 H17A 116.7 .
C16 C17 H17A 116.7 .
C14 C15 C16 117.1(9) .
C14 C15 C18 120.1(9) .
C16 C15 C18 122.7(8) .
C17 C16 C15 117.6(9) .
C17 C16 H16A 121.2 .
C15 C16 H16A 121.2 .
C4 C3 C2 116.4(8) .
C4 C3 C6 123.9(8) .
C2 C3 C6 119.3(8) .
N1 C5 C4 122.5(9) .
N1 C5 H5A 118.8 .
C4 C5 H5A 118.8 .
C21 C20 C19 120.0(9) .
C21 C20 H20A 120.0 .
C19 C20 H20A 120.0 .
C21 C24 C12 121.3(7) .
C21 C24 C18 120.1(7) .
C12 C24 C18 91.4(6) .
C21 C24 H24A 107.5 .
C12 C24 H24A 107.5 .
C18 C24 H24A 107.5 .
C21 C22 C23 119.4(8) .
C21 C22 H22A 120.3 .
C23 C22 H22A 120.3 .
N4 C19 C20 124.3(9) .
N4 C19 H19A 117.8 .
C20 C19 H19A 117.8 .
C1 C2 C3 119.8(9) .
C1 C2 H2B 120.1 .
C3 C2 H2B 120.1 .
C5 C4 C3 120.6(8) .
C5 C4 H4A 119.7 .
C3 C4 H4A 119.7 .
N1 C1 C2 124.3(8) .
N1 C1 H1A 117.9 .
C2 C1 H1A 117.9 .
O7 C25 H25A 109.5 .
O7 C25 H25B 109.5 .
H25A C25 H25B 109.5 .
O7 C25 H25C 109.5 .
H25A C25 H25C 109.5 .
H25B C25 H25C 109.5 .
C22 C21 C20 118.0(8) .
C22 C21 C24 123.1(8) .
C20 C21 C24 118.6(8) .
C9 C10 C11 117.7(9) .
C9 C10 H10A 121.1 .
C11 C10 H10A 121.1 .
C15 C14 C13 119.7(10) .
C15 C14 H14A 120.2 .
C13 C14 H14A 120.2 .
N3 C13 C14 123.4(9) .
N3 C13 H13A 118.3 .
C14 C13 H13A 118.3 .
N4 C23 C22 122.7(8) .
N4 C23 H23A 118.7 .
C22 C23 H23A 118.7 .
N2 C11 C10 124.0(11) .
N2 C11 H11A 118.0 .
C10 C11 H11A 118.0 .
N2 C7 C8 126.4(9) .
N2 C7 H7A 116.8 .
C8 C7 H7A 116.8 .
C19 N4 C23 115.4(8) .
C19 N4 Pb1 124.7(6) 4_556
C23 N4 Pb1 119.1(6) 4_556

loop_
_geom_bond_atom_site_label_1
_geom_bond_atom_site_label_2
_geom_bond_distance
_geom_bond_site_symmetry_2
Pb1 N1 2.490(7) .
Pb1 O1 2.608(8) .
Pb1 N4 2.605(7) 4
O1 N5 1.251(10) .
O2 N5 1.202(10) .
O3 N5 1.211(10) .
O4 N6 1.225(11) .
O5 N6 1.223(11) .
O6 N6 1.205(10) .
O7 C25 1.426(12) .
N1 C1 1.330(11) .
N1 C5 1.344(10) .
N2 C7 1.300(13) .
N2 C11 1.316(13) .
N3 C13 1.317(13) .
N3 C17 1.327(13) .
C8 C7 1.381(13) .
C8 C9 1.398(12) .
C8 H8A 0.9400 .
C18 C15 1.519(14) .
C18 C24 1.565(12) .
C18 C6 1.556(12) .
C18 H18A 0.9900 .
C6 C3 1.499(12) .
C6 C12 1.592(11) .
C6 H6A 0.9900 .
C12 C9 1.534(13) .
C12 C24 1.528(11) .
C12 H12A 0.9900 .
C9 C10 1.372(14) .
C17 C16 1.351(14) .
C17 H17A 0.9400 .
C15 C14 1.373(13) .
C15 C16 1.402(12) .
C16 H16A 0.9400 .
C3 C4 1.381(12) .
C3 C2 1.381(11) .
C5 C4 1.360(12) .
C5 H5A 0.9400 .
C20 C21 1.365(12) .
C20 C19 1.345(12) .
C20 H20A 0.9400 .
C24 C21 1.519(12) .
C24 H24A 0.9900 .
C22 C21 1.367(12) .
C22 C23 1.392(11) .
C22 H22A 0.9400 .
C19 N4 1.354(11) .
C19 H19A 0.9400 .
C2 C1 1.348(12) .
C2 H2B 0.9400 .
C4 H4A 0.9400 .
C1 H1A 0.9400 .
C25 H25A 0.9700 .
C25 H25B 0.9700 .
C25 H25C 0.9700 .
C10 C11 1.403(14) .
C10 H10A 0.9400 .
C14 C13 1.391(14) .
C14 H14A 0.9400 .
C13 H13A 0.9400 .
C23 N4 1.343(10) .
C23 H23A 0.9400 .
C11 H11A 0.9400 .
C7 H7A 0.9400 .
N4 Pb1 2.605(7) 4_556

loop_
_geom_torsion_atom_site_label_1
_geom_torsion_atom_site_label_2
_geom_torsion_atom_site_label_3
_geom_torsion_atom_site_label_4
_geom_torsion
_geom_torsion_site_symmetry_1
_geom_torsion_site_symmetry_4
N1 Pb1 O1 N5 -108.8(7) . .
N4 Pb1 O1 N5 170.9(7) 4 .
O1 Pb1 N1 C1 -31.5(8) . .
N4 Pb1 N1 C1 37.3(7) 4 .
O1 Pb1 N1 C5 152.3(7) . .
N4 Pb1 N1 C5 -138.9(7) 4 .
Pb1 O1 N5 O3 10.7(11) . .
Pb1 O1 N5 O2 -168.5(8) . .
C15 C18 C6 C3 -135.0(8) . .
C24 C18 C6 C3 104.5(8) . .
C15 C18 C6 C12 106.9(8) . .
C24 C18 C6 C12 -13.5(7) . .
C3 C6 C12 C9 18.6(11) . .
C18 C6 C12 C9 136.9(8) . .
C3 C6 C12 C24 -104.4(8) . .
C18 C6 C12 C24 13.9(7) . .
C7 C8 C9 C10 -9.0(13) . .
C7 C8 C9 C12 -179.3(8) . .
C24 C12 C9 C10 16.5(12) . .
C6 C12 C9 C10 -87.5(11) . .
C24 C12 C9 C8 -173.5(8) . .
C6 C12 C9 C8 82.5(10) . .
C13 N3 C17 C16 1.7(15) . .
C24 C18 C15 C14 -111.8(9) . .
C6 C18 C15 C14 146.6(8) . .
C24 C18 C15 C16 65.8(11) . .
C6 C18 C15 C16 -35.8(11) . .
N3 C17 C16 C15 1.7(14) . .
C14 C15 C16 C17 -4.6(13) . .
C18 C15 C16 C17 177.7(8) . .
C18 C6 C3 C4 -31.4(13) . .
C12 C6 C3 C4 71.0(11) . .
C18 C6 C3 C2 155.9(8) . .
C12 C6 C3 C2 -101.7(10) . .
C1 N1 C5 C4 -1.5(14) . .
Pb1 N1 C5 C4 174.9(7) . .
C9 C12 C24 C21 99.7(10) . .
C6 C12 C24 C21 -140.8(8) . .
C9 C12 C24 C18 -133.3(8) . .
C6 C12 C24 C18 -13.8(7) . .
C15 C18 C24 C21 25.1(11) . .
C6 C18 C24 C21 142.0(8) . .
C15 C18 C24 C12 -102.8(8) . .
C6 C18 C24 C12 14.1(7) . .
C21 C20 C19 N4 0.3(16) . .
C4 C3 C2 C1 0.3(14) . .
C6 C3 C2 C1 173.6(9) . .
N1 C5 C4 C3 -1.6(15) . .
C2 C3 C4 C5 2.1(13) . .
C6 C3 C4 C5 -170.8(9) . .
C5 N1 C1 C2 4.1(15) . .
Pb1 N1 C1 C2 -172.2(8) . .
C3 C2 C1 N1 -3.6(16) . .
C23 C22 C21 C20 1.3(14) . .
C23 C22 C21 C24 -172.2(9) . .
C19 C20 C21 C22 -2.8(15) . .
C19 C20 C21 C24 170.9(9) . .
C12 C24 C21 C22 -10.9(13) . .
C18 C24 C21 C22 -123.6(9) . .
C12 C24 C21 C20 175.7(9) . .
C18 C24 C21 C20 63.0(12) . .
C8 C9 C10 C11 4.5(13) . .
C12 C9 C10 C11 174.5(8) . .
C16 C15 C14 C13 4.2(13) . .
C18 C15 C14 C13 -178.0(8) . .
C17 N3 C13 C14 -2.2(15) . .
C15 C14 C13 N3 -0.8(16) . .
C21 C22 C23 N4 2.9(14) . .
C7 N2 C11 C10 5.1(14) . .
C9 C10 C11 N2 -2.4(15) . .
C11 N2 C7 C8 -10.7(15) . .
C9 C8 C7 N2 12.8(15) . .
C20 C19 N4 C23 3.7(15) . .
C20 C19 N4 Pb1 -166.0(8) . 4_556
C22 C23 N4 C19 -5.3(14) . .
C22 C23 N4 Pb1 165.0(7) . 4_556
